data_4103187
loop_
_publ_author_name
'Jennifer K. Schnobrich'
'Olivier Lebel'
'Katie A. Cychosz'
'Anne Dailly'
'Antek G. Wong-Foy'
'Adam J. Matzger'

_publ_section_title
;
 Linker-Directed Vertex Desymmetrization for the Production of
 Coordination Polymers with High Porosity
;
_journal_name_full 'Journal of the American Chemical Society'
_journal_page_first 13941
_journal_page_last 13948
_journal_paper_doi 10.1021/ja107423k
_journal_volume 132
_journal_year 2010
_chemical_formula_moiety 'C14 H7 Cu O5'
_chemical_formula_sum 'C14 H7 Cu O5'
_chemical_formula_weight 318.74
_chemical_name_common UMCM-153
_chemical_name_systematic
; 
 ? 
;
_space_group_IT_number 70
_symmetry_cell_setting orthorhombic
_symmetry_space_group_name_Hall '-F 2uv 2vw'
_symmetry_space_group_name_H-M 'F d d d :2'
_atom_sites_solution_hydrogens geom
_atom_sites_solution_primary direct
_atom_sites_solution_secondary difmap
_audit_creation_method SHELXL-97
_cell_angle_alpha 90.00
_cell_angle_beta 90.00
_cell_angle_gamma 90.00
_cell_formula_units_Z 32
_cell_length_a 21.7064(7)
_cell_length_b 29.0072(11)
_cell_length_c 43.700(3)
_cell_measurement_reflns_used 9243
_cell_measurement_temperature 150(2)
_cell_measurement_theta_max 50.42
_cell_measurement_theta_min 6.51
_cell_volume 27515(2)
_computing_cell_refinement FS-Process
_computing_data_collection 'CrystalClear (Version 2.0)'
_computing_data_reduction 'CrystalClear (Version 4.0) '
_computing_structure_refinement 'SHELXL-97 (Sheldrick, 1997)'
_computing_structure_solution 'SHELXS-97 (Sheldrick, 1990)'
_diffrn_ambient_temperature 150(2)
_diffrn_measured_fraction_theta_full 0.995
_diffrn_measured_fraction_theta_max 0.995
_diffrn_measurement_device_type 'Rigaku R-AXIS RAPID imaging plate'
_diffrn_measurement_method \w
_diffrn_radiation_monochromator graphite
_diffrn_radiation_source 'fine-focus sealed tube'
_diffrn_radiation_type CuK\a
_diffrn_radiation_wavelength 1.54187
_diffrn_reflns_av_R_equivalents 0.1197
_diffrn_reflns_av_sigmaI/netI 0.1194
_diffrn_reflns_limit_h_max 21
_diffrn_reflns_limit_h_min -17
_diffrn_reflns_limit_k_max 28
_diffrn_reflns_limit_k_min -17
_diffrn_reflns_limit_l_max 28
_diffrn_reflns_limit_l_min -43
_diffrn_reflns_number 15770
_diffrn_reflns_theta_full 50.42
_diffrn_reflns_theta_max 50.42
_diffrn_reflns_theta_min 6.51
_diffrn_standards_number 0
_exptl_absorpt_coefficient_mu 0.960
_exptl_absorpt_correction_T_max 0.9626
_exptl_absorpt_correction_T_min 0.8166
_exptl_absorpt_correction_type sphere
_exptl_absorpt_process_details
;
  Higashi, T. (1995). Program for Absorption Correction.
  Rigaku Corporation, Tokyo, Japan.
;
_exptl_crystal_colour blade
_exptl_crystal_density_diffrn 0.616
_exptl_crystal_density_method 'not measured'
_exptl_crystal_description blue
_exptl_crystal_F_000 5120
_exptl_crystal_size_max 0.22
_exptl_crystal_size_mid 0.06
_exptl_crystal_size_min 0.04
_platon_squeeze_details
;
;
_refine_diff_density_max 0.811
_refine_diff_density_min -0.413
_refine_diff_density_rms 0.070
_refine_ls_extinction_method none
_refine_ls_goodness_of_fit_ref 0.988
_refine_ls_hydrogen_treatment mixed
_refine_ls_matrix_type full
_refine_ls_number_parameters 183
_refine_ls_number_reflns 3591
_refine_ls_number_restraints 0
_refine_ls_restrained_S_all 0.988
_refine_ls_R_factor_all 0.1064
_refine_ls_R_factor_gt 0.0768
_refine_ls_shift/su_max 0.000
_refine_ls_shift/su_mean 0.000
_refine_ls_structure_factor_coef Fsqd
_refine_ls_weighting_details 'calc w=1/[\s^2^(Fo^2^)+(0.1096P)^2^+0.0000P] where P=(Fo^2^+2Fc^2^)/3'
_refine_ls_weighting_scheme calc
_refine_ls_wR_factor_gt 0.1949
_refine_ls_wR_factor_ref 0.2088
_reflns_number_gt 2291
_reflns_number_total 3591
_reflns_threshold_expression >2sigma(I)
_cod_data_source_file ja107423k_si_001_3.cif
_cod_data_source_block UMCM-153
_cod_original_sg_symbol_H-M 'F d d d'
_cod_database_code 4103187

loop_
_symmetry_equiv_pos_as_xyz
'x, y, z'
'-x, y+1/4, z+1/4'
'x+1/4, -y, z+1/4'
'-x+1/4, -y+3/4, z+1/2'
'x, y+1/2, z+1/2'
'-x, y+3/4, z+3/4'
'x+1/4, -y+1/2, z+3/4'
'-x+1/4, -y+5/4, z+1'
'x+1/2, y, z+1/2'
'-x+1/2, y+1/4, z+3/4'
'x+3/4, -y, z+3/4'
'-x+3/4, -y+3/4, z+1'
'x+1/2, y+1/2, z'
'-x+1/2, y+3/4, z+1/4'
'x+3/4, -y+1/2, z+1/4'
'-x+3/4, -y+5/4, z+1/2'
'-x, -y, -z'
'x, -y-1/4, -z-1/4'
'-x-1/4, y, -z-1/4'
'x-1/4, y-3/4, -z-1/2'
'-x, -y+1/2, -z+1/2'
'x, -y+1/4, -z+1/4'
'-x-1/4, y+1/2, -z+1/4'
'x-1/4, y-1/4, -z'
'-x+1/2, -y, -z+1/2'
'x+1/2, -y-1/4, -z+1/4'
'-x+1/4, y, -z+1/4'
'x+1/4, y-3/4, -z'
'-x+1/2, -y+1/2, -z'
'x+1/2, -y+1/4, -z-1/4'
'-x+1/4, y+1/2, -z-1/4'
'x+1/4, y-1/4, -z-1/2'

loop_
_atom_site_label
_atom_site_type_symbol
_atom_site_fract_x
_atom_site_fract_y
_atom_site_fract_z
_atom_site_U_iso_or_equiv
_atom_site_adp_type
_atom_site_occupancy
_atom_site_symmetry_multiplicity
_atom_site_calc_flag
_atom_site_refinement_flags
Cu1 Cu -0.00087(3) 0.52870(3) 0.023090(17) 0.0461(5) Uani 1 1 d .
O2 O 0.07769(16) 0.50064(15) 0.03318(9) 0.0635(13) Uani 1 1 d .
O3 O 0.04364(16) 0.52039(15) -0.04584(8) 0.0593(12) Uani 1 1 d .
O19 O 0.08015(15) 0.45079(14) -0.00685(9) 0.0630(13) Uani 1 1 d .
O20 O 0.00119(17) 0.57962(16) 0.06285(9) 0.0943(15) Uani 1 1 d .
O21 O 0.04236(16) 0.56772(12) -0.00595(9) 0.0551(11) Uani 1 1 d .
C4 C 0.1636(2) 0.4499(2) 0.02905(14) 0.0546(17) Uani 1 1 d .
C5 C 0.1912(3) 0.4126(2) 0.01495(13) 0.0666(19) Uani 1 1 d .
H5 H 0.1740 0.3997 -0.0026 0.080 Uiso 1 1 calc R
C6 C 0.2440(3) 0.4530(3) 0.06526(16) 0.082(2) Uani 1 1 d .
H6 H 0.2629 0.4675 0.0818 0.098 Uiso 1 1 calc R
C7 C 0.2699(3) 0.4141(2) 0.05297(15) 0.0638(19) Uani 1 1 d .
C8 C 0.2444(3) 0.3947(3) 0.02723(13) 0.069(2) Uani 1 1 d .
H8 H 0.2633 0.3694 0.0181 0.083 Uiso 1 1 calc R
C9 C 0.1895(3) 0.4712(2) 0.05319(14) 0.0613(18) Uani 1 1 d .
H9 H 0.1715 0.4974 0.0617 0.074 Uiso 1 1 calc R
C10 C 0.3261(2) 0.3940(2) 0.06987(14) 0.0625(19) Uani 1 1 d .
C11 C 0.3750 0.3750 0.05415(19) 0.073(3) Uani 1 2 d S
H11 H 0.3750 0.3750 0.0329 0.087 Uiso 1 2 calc SR
C12 C 0.3252(2) 0.3943(2) 0.10103(13) 0.0609(19) Uani 1 1 d .
H12 H 0.2921 0.4071 0.1114 0.073 Uiso 1 1 calc R
C13 C 0.3750 0.3750 0.11750(18) 0.062(3) Uani 1 2 d S
C14 C 0.3750 0.3750 0.1501(2) 0.059(3) Uani 1 2 d S
C15 C 0.3443(2) 0.4083(2) 0.16820(14) 0.0534(17) Uani 1 1 d .
H15 H 0.3241 0.4322 0.1582 0.064 Uiso 1 1 calc R
C16 C 0.3750 0.3750 0.21646(19) 0.055(2) Uani 1 2 d S
H16 H 0.3750 0.3750 0.2377 0.066 Uiso 1 2 calc SR
C17 C 0.3424(2) 0.4073(2) 0.19966(14) 0.0478(16) Uani 1 1 d .
C18 C 0.1006(3) 0.4696(2) 0.01763(17) 0.0555(18) Uani 1 1 d .
C22 C 0.0564(3) 0.5579(3) -0.03315(17) 0.057(2) Uani 1 1 d .

loop_
_atom_site_aniso_label
_atom_site_aniso_U_11
_atom_site_aniso_U_22
_atom_site_aniso_U_33
_atom_site_aniso_U_23
_atom_site_aniso_U_13
_atom_site_aniso_U_12
Cu1 0.0327(6) 0.0588(8) 0.0470(7) 0.0016(5) -0.0028(4) 0.0031(4)
O2 0.038(2) 0.089(3) 0.063(3) -0.013(3) -0.012(2) 0.025(2)
O3 0.059(3) 0.071(3) 0.047(3) 0.007(3) 0.005(2) -0.018(2)
O19 0.034(2) 0.091(3) 0.064(3) -0.004(3) -0.020(2) 0.017(2)
O20 0.071(3) 0.132(4) 0.080(3) 0.001(3) -0.003(2) 0.003(3)
O21 0.059(3) 0.056(3) 0.050(3) -0.005(2) 0.009(2) -0.010(2)
C4 0.039(4) 0.089(5) 0.036(4) 0.008(4) -0.018(3) 0.010(4)
C5 0.050(4) 0.093(5) 0.057(4) -0.005(4) 0.012(4) 0.029(4)
C6 0.070(5) 0.095(6) 0.080(6) -0.005(5) -0.016(4) 0.026(4)
C7 0.050(4) 0.087(5) 0.054(5) 0.021(4) -0.001(4) 0.035(4)
C8 0.040(4) 0.140(7) 0.028(4) -0.013(4) -0.005(3) 0.035(4)
C9 0.053(4) 0.075(5) 0.056(5) -0.002(4) -0.014(4) 0.027(4)
C10 0.040(4) 0.105(6) 0.043(4) 0.011(4) -0.007(3) 0.030(4)
C11 0.049(6) 0.117(8) 0.053(6) 0.000 0.000 0.043(6)
C12 0.047(4) 0.102(5) 0.033(4) -0.002(4) -0.006(3) 0.021(3)
C13 0.066(7) 0.114(8) 0.006(5) 0.000 0.000 0.006(6)
C14 0.018(5) 0.083(7) 0.077(8) 0.000 0.000 0.027(5)
C15 0.028(3) 0.077(5) 0.056(5) 0.019(4) 0.001(3) 0.016(3)
C16 0.045(5) 0.064(6) 0.055(6) 0.000 0.000 0.003(5)
C17 0.039(4) 0.062(5) 0.043(4) -0.013(4) 0.012(3) 0.012(3)
C18 0.040(4) 0.068(5) 0.058(5) 0.027(4) 0.002(4) 0.001(4)
C22 0.045(4) 0.064(5) 0.061(5) -0.028(5) -0.019(4) 0.022(4)

loop_
_atom_type_symbol
_atom_type_description
_atom_type_scat_dispersion_real
_atom_type_scat_dispersion_imag
_atom_type_scat_source
C C 0.0181 0.0091 'International Tables Vol C Tables 4.2.6.8 and 6.1.1.4'
H H 0.0000 0.0000 'International Tables Vol C Tables 4.2.6.8 and 6.1.1.4'
O O 0.0492 0.0322 'International Tables Vol C Tables 4.2.6.8 and 6.1.1.4'
Cu Cu -1.9646 0.5888 'International Tables Vol C Tables 4.2.6.8 and 6.1.1.4'

loop_
_geom_angle_atom_site_label_1
_geom_angle_atom_site_label_2
_geom_angle_atom_site_label_3
_geom_angle
_geom_angle_site_symmetry_1
_geom_angle_site_symmetry_3
O2 Cu1 O21 88.19(16) . .
O2 Cu1 O19 169.78(16) . 17_565
O21 Cu1 O19 90.61(15) . 17_565
O2 Cu1 O3 89.78(16) . 17_565
O21 Cu1 O3 168.25(16) . 17_565
O19 Cu1 O3 89.33(16) 17_565 17_565
O2 Cu1 O20 94.66(16) . .
O21 Cu1 O20 96.37(16) . .
O19 Cu1 O20 95.55(16) 17_565 .
O3 Cu1 O20 95.33(17) 17_565 .
O2 Cu1 Cu1 84.01(13) . 17_565
O21 Cu1 Cu1 81.95(12) . 17_565
O19 Cu1 Cu1 85.78(13) 17_565 17_565
O3 Cu1 Cu1 86.33(14) 17_565 17_565
O20 Cu1 Cu1 177.88(11) . 17_565
C18 O2 Cu1 122.4(4) . .
C22 O3 Cu1 120.6(4) . 17_565
C18 O19 Cu1 118.6(4) . 17_565
C22 O21 Cu1 127.0(4) . .
C9 C4 C5 121.9(6) . .
C9 C4 C18 116.6(6) . .
C5 C4 C18 121.4(6) . .
C8 C5 C4 119.0(6) . .
C8 C5 H5 120.5 . .
C4 C5 H5 120.5 . .
C7 C6 C9 120.6(6) . .
C7 C6 H6 119.7 . .
C9 C6 H6 119.7 . .
C6 C7 C8 119.5(6) . .
C6 C7 C10 116.7(6) . .
C8 C7 C10 123.7(6) . .
C7 C8 C5 120.2(6) . .
C7 C8 H8 119.9 . .
C5 C8 H8 119.9 . .
C4 C9 C6 118.4(6) . .
C4 C9 H9 120.8 . .
C6 C9 H9 120.8 . .
C12 C10 C11 120.7(6) . .
C12 C10 C7 117.8(5) . .
C11 C10 C7 121.5(6) . .
C10 C11 C10 120.3(8) 12_554 .
C10 C11 H11 119.9 12_554 .
C10 C11 H11 119.9 . .
C10 C12 C13 119.8(6) . .
C10 C12 H12 120.1 . .
C13 C12 H12 120.1 . .
C12 C13 C12 118.8(7) . 12_554
C12 C13 C14 120.6(4) . .
C12 C13 C14 120.6(4) 12_554 .
C15 C14 C15 112.0(8) . 12_554
C15 C14 C13 124.0(4) . .
C15 C14 C13 124.0(4) 12_554 .
C17 C15 C14 124.1(6) . .
C17 C15 H15 118.0 . .
C14 C15 H15 118.0 . .
C17 C16 C17 116.0(8) . 12_554
C17 C16 H16 122.0 . .
C17 C16 H16 122.0 12_554 .
C15 C17 C16 121.8(6) . .
C15 C17 C22 120.7(6) . 3_565
C16 C17 C22 117.5(6) . 3_565
O2 C18 O19 129.1(6) . .
O2 C18 C4 116.3(7) . .
O19 C18 C4 114.5(7) . .
O3 C22 O21 124.1(7) . .
O3 C22 C17 119.0(6) . 11_464
O21 C22 C17 116.9(6) . 11_464

loop_
_geom_bond_atom_site_label_1
_geom_bond_atom_site_label_2
_geom_bond_distance
_geom_bond_site_symmetry_2
Cu1 O2 1.940(4) .
Cu1 O21 1.942(4) .
Cu1 O19 1.954(3) 17_565
Cu1 O3 1.969(4) 17_565
Cu1 O20 2.281(4) .
Cu1 Cu1 2.6165(15) 17_565
O2 C18 1.233(7) .
O3 C22 1.252(6) .
O3 Cu1 1.969(4) 17_565
O19 C18 1.281(7) .
O19 Cu1 1.954(3) 17_565
O21 C22 1.260(6) .
C4 C9 1.345(7) .
C4 C5 1.383(7) .
C4 C18 1.564(7) .
C5 C8 1.375(7) .
C5 H5 0.9300 .
C6 C7 1.370(8) .
C6 C9 1.399(7) .
C6 H6 0.9300 .
C7 C8 1.374(7) .
C7 C10 1.540(7) .
C8 H8 0.9300 .
C9 H9 0.9300 .
C10 C12 1.362(6) .
C10 C11 1.380(6) .
C11 C10 1.380(6) 12_554
C11 H11 0.9300 .
C12 C13 1.413(6) .
C12 H12 0.9300 .
C13 C12 1.413(6) 12_554
C13 C14 1.425(9) .
C14 C15 1.414(6) .
C14 C15 1.414(6) 12_554
C15 C17 1.376(6) .
C15 H15 0.9300 .
C16 C17 1.386(6) .
C16 C17 1.386(6) 12_554
C16 H16 0.9300 .
C17 C22 1.480(8) 3_565
C22 C17 1.480(8) 11_464

loop_
_geom_torsion_atom_site_label_1
_geom_torsion_atom_site_label_2
_geom_torsion_atom_site_label_3
_geom_torsion_atom_site_label_4
_geom_torsion
_geom_torsion_site_symmetry_1
_geom_torsion_site_symmetry_4
O21 Cu1 O2 C18 -82.3(5) . .
O19 Cu1 O2 C18 1.1(12) 17_565 .
O3 Cu1 O2 C18 86.1(5) 17_565 .
O20 Cu1 O2 C18 -178.6(5) . .
Cu1 Cu1 O2 C18 -0.2(4) 17_565 .
O2 Cu1 O21 C22 84.6(4) . .
O19 Cu1 O21 C22 -85.2(4) 17_565 .
O3 Cu1 O21 C22 4.5(10) 17_565 .
O20 Cu1 O21 C22 179.1(4) . .
Cu1 Cu1 O21 C22 0.4(4) 17_565 .
C9 C4 C5 C8 4.4(9) . .
C18 C4 C5 C8 -175.6(5) . .
C9 C6 C7 C8 4.6(10) . .
C9 C6 C7 C10 -173.8(6) . .
C6 C7 C8 C5 -3.9(10) . .
C10 C7 C8 C5 174.4(6) . .
C4 C5 C8 C7 -0.5(9) . .
C5 C4 C9 C6 -3.7(9) . .
C18 C4 C9 C6 176.3(5) . .
C7 C6 C9 C4 -0.8(9) . .
C6 C7 C10 C12 39.2(9) . .
C8 C7 C10 C12 -139.2(7) . .
C6 C7 C10 C11 -142.5(6) . .
C8 C7 C10 C11 39.1(9) . .
C12 C10 C11 C10 0.0(4) . 12_554
C7 C10 C11 C10 -178.3(6) . 12_554
C11 C10 C12 C13 0.0(9) . .
C7 C10 C12 C13 178.3(5) . .
C10 C12 C13 C12 0.0(4) . 12_554
C10 C12 C13 C14 -180.0(4) . .
C12 C13 C14 C15 -28.0(4) . .
C12 C13 C14 C15 152.0(4) 12_554 .
C12 C13 C14 C15 152.0(4) . 12_554
C12 C13 C14 C15 -28.0(4) 12_554 12_554
C15 C14 C15 C17 -2.5(4) 12_554 .
C13 C14 C15 C17 177.5(4) . .
C14 C15 C17 C16 5.1(8) . .
C14 C15 C17 C22 -176.8(4) . 3_565
C17 C16 C17 C15 -2.4(4) 12_554 .
C17 C16 C17 C22 179.4(5) 12_554 3_565
Cu1 O2 C18 O19 1.0(9) . .
Cu1 O2 C18 C4 -179.0(3) . .
Cu1 O19 C18 O2 -1.3(8) 17_565 .
Cu1 O19 C18 C4 178.7(3) 17_565 .
C9 C4 C18 O2 -5.4(8) . .
C5 C4 C18 O2 174.6(5) . .
C9 C4 C18 O19 174.6(5) . .
C5 C4 C18 O19 -5.4(8) . .
Cu1 O3 C22 O21 -1.7(7) 17_565 .
Cu1 O3 C22 C17 175.8(3) 17_565 11_464
Cu1 O21 C22 O3 0.6(8) . .
Cu1 O21 C22 C17 -177.0(3) . 11_464

loop_
_platon_squeeze_void_nr
_platon_squeeze_void_average_x
_platon_squeeze_void_average_y
_platon_squeeze_void_average_z
_platon_squeeze_void_volume
_platon_squeeze_void_count_electrons
_platon_squeeze_void_content
1 -0.002 -0.007 -0.002 19946 3371 ' '
